data_4100455
_journal_name_full 'Journal of the American Chemical Society'
_journal_paper_doi 10.1021/ja042958q
_journal_year 2005
_chemical_formula_sum 'C72 H98 Cr S2'
_chemical_formula_weight 1079.62
_chemical_name_common (Ar*S)2Cr
_space_group_IT_number 2
_symmetry_cell_setting triclinic
_symmetry_space_group_name_Hall '-P 1'
_symmetry_space_group_name_H-M 'P -1'
_cell_angle_alpha 72.834(5)
_cell_angle_beta 83.944(4)
_cell_angle_gamma 78.820(3)
_cell_formula_units_Z 1
_cell_length_a 10.3800(15)
_cell_length_b 11.5353(17)
_cell_length_c 14.359(2)
_cell_measurement_temperature 90(2)
_cell_volume 1609.4(4)
_diffrn_ambient_temperature 90(2)
_exptl_crystal_density_diffrn 1.114
_cod_database_code 4100455

loop_
_symmetry_equiv_pos_as_xyz
'x, y, z'
'-x, -y, -z'

loop_
_atom_site_label
_atom_site_type_symbol
_atom_site_fract_x
_atom_site_fract_y
_atom_site_fract_z
_atom_site_U_iso_or_equiv
_atom_site_adp_type
_atom_site_occupancy
_atom_site_symmetry_multiplicity
_atom_site_calc_flag
_atom_site_refinement_flags
_atom_site_disorder_assembly
_atom_site_disorder_group
Cr1 Cr 0.5000 0.5000 0.5000 0.01394(9) Uani 1 2 d S . .
S1 S 0.42523(4) 0.40745(4) 0.66014(3) 0.01963(10) Uani 1 1 d . . .
C1 C 0.45550(15) 0.24902(14) 0.67132(11) 0.0136(3) Uani 1 1 d . . .
C2 C 0.42876(15) 0.16521(14) 0.76206(11) 0.0139(3) Uani 1 1 d . . .
C3 C 0.45326(16) 0.03941(15) 0.77091(11) 0.0176(3) Uani 1 1 d . . .
H3A H 0.4366 -0.0169 0.8323 0.021 Uiso 1 1 calc R . .
C4 C 0.50150(17) -0.00561(15) 0.69206(12) 0.0196(3) Uani 1 1 d . . .
H4A H 0.5164 -0.0916 0.6989 0.024 Uiso 1 1 calc R . .
C5 C 0.52744(16) 0.07710(15) 0.60317(11) 0.0172(3) Uani 1 1 d . . .
H5A H 0.5607 0.0472 0.5488 0.021 Uiso 1 1 calc R . .
C6 C 0.50549(15) 0.20382(14) 0.59216(11) 0.0141(3) Uani 1 1 d . . .
C7 C 0.53935(15) 0.28240(14) 0.49140(11) 0.0136(3) Uani 1 1 d . . .
C8 C 0.44459(15) 0.31664(14) 0.41879(11) 0.0140(3) Uani 1 1 d . . .
C9 C 0.48890(16) 0.33725(14) 0.32110(11) 0.0149(3) Uani 1 1 d . . .
H9A H 0.4261 0.3599 0.2725 0.018 Uiso 1 1 calc R . .
C10 C 0.62187(16) 0.32573(14) 0.29229(11) 0.0155(3) Uani 1 1 d . . .
C11 C 0.71255(16) 0.30285(14) 0.36318(11) 0.0153(3) Uani 1 1 d . . .
H11A H 0.8030 0.3017 0.3435 0.018 Uiso 1 1 calc R . .
C12 C 0.67508(15) 0.28162(14) 0.46200(11) 0.0147(3) Uani 1 1 d . . .
C13 C 0.29840(15) 0.32090(14) 0.44681(11) 0.0161(3) Uani 1 1 d . . .
H13A H 0.2823 0.3344 0.5130 0.019 Uiso 1 1 calc R . .
C14 C 0.25577(17) 0.19887(16) 0.45260(14) 0.0240(4) Uani 1 1 d . . .
H14A H 0.3052 0.1321 0.5020 0.036 Uiso 1 1 calc R . .
H14B H 0.2734 0.1821 0.3890 0.036 Uiso 1 1 calc R . .
H14C H 0.1615 0.2044 0.4705 0.036 Uiso 1 1 calc R . .
C15 C 0.21485(17) 0.42804(16) 0.37552(13) 0.0222(4) Uani 1 1 d . . .
H15A H 0.2509 0.5036 0.3654 0.033 Uiso 1 1 calc R . .
H15B H 0.1241 0.4394 0.4026 0.033 Uiso 1 1 calc R . .
H15C H 0.2162 0.4096 0.3130 0.033 Uiso 1 1 calc R . .
C16 C 0.66783(17) 0.33825(15) 0.18637(11) 0.0188(3) Uani 1 1 d . . .
H16A H 0.5890 0.3471 0.1487 0.023 Uiso 1 1 calc R . .
C17 C 0.76290(18) 0.22268(16) 0.17645(12) 0.0244(4) Uani 1 1 d . . .
H17A H 0.7199 0.1505 0.2035 0.037 Uiso 1 1 calc R . .
H17B H 0.8416 0.2125 0.2122 0.037 Uiso 1 1 calc R . .
H17C H 0.7880 0.2311 0.1073 0.037 Uiso 1 1 calc R . .
C18 C 0.7315(2) 0.45276(16) 0.14219(12) 0.0267(4) Uani 1 1 d . . .
H18A H 0.6691 0.5260 0.1484 0.040 Uiso 1 1 calc R . .
H18B H 0.7556 0.4605 0.0730 0.040 Uiso 1 1 calc R . .
H18C H 0.8105 0.4452 0.1768 0.040 Uiso 1 1 calc R . .
C19 C 0.77960(16) 0.25133(15) 0.53618(11) 0.0187(3) Uani 1 1 d . . .
H19A H 0.7350 0.2601 0.5996 0.022 Uiso 1 1 calc R . .
C20 C 0.87772(17) 0.34114(17) 0.50369(13) 0.0229(4) Uani 1 1 d . . .
H20A H 0.8296 0.4259 0.4861 0.034 Uiso 1 1 calc R . .
H20B H 0.9316 0.3255 0.4469 0.034 Uiso 1 1 calc R . .
H20C H 0.9346 0.3294 0.5572 0.034 Uiso 1 1 calc R . .
C21 C 0.85390(19) 0.11841(17) 0.55309(14) 0.0291(4) Uani 1 1 d . . .
H21A H 0.9220 0.1029 0.5997 0.044 Uiso 1 1 calc R . .
H21B H 0.8949 0.1068 0.4911 0.044 Uiso 1 1 calc R . .
H21C H 0.7921 0.0609 0.5792 0.044 Uiso 1 1 calc R . .
C22 C 0.37479(15) 0.20525(14) 0.85092(11) 0.0139(3) Uani 1 1 d . . .
C23 C 0.23847(16) 0.21981(14) 0.87383(11) 0.0155(3) Uani 1 1 d . . .
C24 C 0.19199(16) 0.23964(15) 0.96345(11) 0.0168(3) Uani 1 1 d . . .
H24A H 0.1000 0.2494 0.9791 0.020 Uiso 1 1 calc R . .
C25 C 0.27603(16) 0.24555(14) 1.03084(11) 0.0162(3) Uani 1 1 d . . .
C26 C 0.40938(16) 0.23736(14) 1.00436(11) 0.0161(3) Uani 1 1 d . . .
H26A H 0.4675 0.2447 1.0484 0.019 Uiso 1 1 calc R . .
C27 C 0.46095(15) 0.21856(14) 0.91469(11) 0.0146(3) Uani 1 1 d . . .
C28 C 0.14159(16) 0.21565(16) 0.80273(12) 0.0189(3) Uani 1 1 d . . .
H28A H 0.1935 0.1986 0.7441 0.023 Uiso 1 1 calc R . .
C29 C 0.0513(2) 0.34025(18) 0.76885(14) 0.0323(4) Uani 1 1 d . . .
H29A H 0.1043 0.4038 0.7360 0.049 Uiso 1 1 calc R . .
H29B H 0.0020 0.3611 0.8255 0.049 Uiso 1 1 calc R . .
H29C H -0.0104 0.3356 0.7234 0.049 Uiso 1 1 calc R . .
C30 C 0.06187(19) 0.11249(18) 0.84641(14) 0.0306(4) Uani 1 1 d . . .
H30A H 0.1216 0.0332 0.8640 0.046 Uiso 1 1 calc R . .
H30B H 0.0018 0.1118 0.7984 0.046 Uiso 1 1 calc R . .
H30C H 0.0111 0.1261 0.9049 0.046 Uiso 1 1 calc R . .
C31 C 0.22316(17) 0.25777(16) 1.13115(12) 0.0206(4) Uani 1 1 d . . .
H31A H 0.2987 0.2637 1.1664 0.025 Uiso 1 1 calc R . .
C32 C 0.16673(18) 0.14319(18) 1.19080(12) 0.0265(4) Uani 1 1 d . . .
H32A H 0.2355 0.0702 1.1979 0.040 Uiso 1 1 calc R . .
H32B H 0.0935 0.1340 1.1572 0.040 Uiso 1 1 calc R . .
H32C H 0.1351 0.1521 1.2555 0.040 Uiso 1 1 calc R . .
C33 C 0.1208(2) 0.37430(18) 1.12465(13) 0.0304(4) Uani 1 1 d . . .
H33A H 0.1617 0.4469 1.0932 0.046 Uiso 1 1 calc R . .
H33B H 0.0866 0.3767 1.1905 0.046 Uiso 1 1 calc R . .
H33C H 0.0485 0.3740 1.0861 0.046 Uiso 1 1 calc R . .
C34 C 0.60736(16) 0.21180(15) 0.88867(11) 0.0177(3) Uani 1 1 d . . .
H34A H 0.6232 0.2023 0.8212 0.021 Uiso 1 1 calc R . .
C35 C 0.65327(18) 0.33090(17) 0.88736(14) 0.0270(4) Uani 1 1 d . . .
H35A H 0.6037 0.4007 0.8404 0.041 Uiso 1 1 calc R . .
H35D H 0.7473 0.3248 0.8683 0.041 Uiso 1 1 calc R . .
H35B H 0.6382 0.3432 0.9526 0.041 Uiso 1 1 calc R . .
C36 C 0.68737(17) 0.09911(16) 0.95721(13) 0.0232(4) Uani 1 1 d . . .
H36D H 0.6552 0.0247 0.9571 0.035 Uiso 1 1 calc R . .
H36A H 0.6777 0.1080 1.0235 0.035 Uiso 1 1 calc R . .
H36B H 0.7803 0.0926 0.9348 0.035 Uiso 1 1 calc R . .

loop_
_atom_site_aniso_label
_atom_site_aniso_U_11
_atom_site_aniso_U_22
_atom_site_aniso_U_33
_atom_site_aniso_U_23
_atom_site_aniso_U_13
_atom_site_aniso_U_12
Cr1 0.01840(19) 0.01121(17) 0.01141(17) -0.00246(13) 0.00170(13) -0.00307(14)
S1 0.0329(2) 0.01092(19) 0.01349(19) -0.00336(14) 0.00613(16) -0.00401(16)
C1 0.0131(7) 0.0124(7) 0.0149(7) -0.0035(6) 0.0000(6) -0.0021(6)
C2 0.0120(7) 0.0154(7) 0.0137(7) -0.0031(6) 0.0000(6) -0.0032(6)
C3 0.0199(8) 0.0147(8) 0.0155(8) -0.0006(6) 0.0023(6) -0.0042(6)
C4 0.0231(9) 0.0110(7) 0.0234(8) -0.0045(6) 0.0029(7) -0.0026(6)
C5 0.0198(8) 0.0169(8) 0.0157(8) -0.0070(6) 0.0025(6) -0.0028(6)
C6 0.0138(7) 0.0146(7) 0.0133(7) -0.0025(6) 0.0000(6) -0.0034(6)
C7 0.0171(8) 0.0108(7) 0.0135(7) -0.0048(6) 0.0022(6) -0.0027(6)
C8 0.0163(8) 0.0103(7) 0.0168(7) -0.0057(6) 0.0009(6) -0.0034(6)
C9 0.0174(8) 0.0134(7) 0.0145(7) -0.0043(6) -0.0025(6) -0.0028(6)
C10 0.0199(8) 0.0121(7) 0.0147(7) -0.0049(6) 0.0017(6) -0.0029(6)
C11 0.0145(8) 0.0148(7) 0.0168(8) -0.0057(6) 0.0029(6) -0.0030(6)
C12 0.0165(8) 0.0121(7) 0.0158(7) -0.0045(6) -0.0007(6) -0.0024(6)
C13 0.0147(8) 0.0162(8) 0.0180(8) -0.0067(6) 0.0013(6) -0.0026(6)
C14 0.0170(8) 0.0204(9) 0.0362(10) -0.0102(7) 0.0032(7) -0.0056(7)
C15 0.0175(8) 0.0230(9) 0.0252(9) -0.0064(7) -0.0020(7) -0.0011(7)
C16 0.0206(8) 0.0232(9) 0.0133(7) -0.0065(6) 0.0019(6) -0.0051(7)
C17 0.0318(10) 0.0241(9) 0.0195(8) -0.0109(7) 0.0078(7) -0.0072(8)
C18 0.0376(11) 0.0218(9) 0.0174(8) -0.0039(7) 0.0100(7) -0.0058(8)
C19 0.0172(8) 0.0242(9) 0.0148(8) -0.0056(6) -0.0013(6) -0.0034(7)
C20 0.0173(8) 0.0302(10) 0.0242(9) -0.0100(7) -0.0021(7) -0.0068(7)
C21 0.0256(10) 0.0236(9) 0.0335(10) -0.0010(8) -0.0089(8) -0.0001(8)
C22 0.0167(8) 0.0110(7) 0.0125(7) -0.0011(6) 0.0014(6) -0.0031(6)
C23 0.0167(8) 0.0143(7) 0.0149(7) -0.0028(6) -0.0009(6) -0.0032(6)
C24 0.0147(8) 0.0176(8) 0.0172(8) -0.0046(6) 0.0014(6) -0.0025(6)
C25 0.0175(8) 0.0154(8) 0.0142(7) -0.0036(6) 0.0022(6) -0.0016(6)
C26 0.0171(8) 0.0172(8) 0.0138(7) -0.0030(6) -0.0026(6) -0.0037(6)
C27 0.0152(8) 0.0123(7) 0.0145(7) -0.0011(6) 0.0005(6) -0.0031(6)
C28 0.0163(8) 0.0248(9) 0.0168(8) -0.0087(7) -0.0001(6) -0.0025(7)
C29 0.0348(11) 0.0303(10) 0.0319(10) -0.0073(8) -0.0179(8) 0.0011(8)
C30 0.0294(10) 0.0326(10) 0.0335(10) -0.0084(8) -0.0083(8) -0.0121(8)
C31 0.0187(8) 0.0294(9) 0.0154(8) -0.0095(7) 0.0014(6) -0.0047(7)
C32 0.0279(10) 0.0335(10) 0.0164(8) -0.0056(7) 0.0050(7) -0.0065(8)
C33 0.0350(11) 0.0341(11) 0.0219(9) -0.0140(8) 0.0043(8) 0.0004(8)
C34 0.0150(8) 0.0238(8) 0.0141(7) -0.0044(6) 0.0015(6) -0.0058(6)
C35 0.0216(9) 0.0265(9) 0.0310(10) -0.0018(8) 0.0007(7) -0.0104(7)
C36 0.0160(8) 0.0256(9) 0.0252(9) -0.0044(7) 0.0004(7) -0.0018(7)

loop_
_geom_bond_atom_site_label_1
_geom_bond_atom_site_label_2
_geom_bond_distance
_geom_bond_site_symmetry_2
_geom_bond_publ_flag
Cr1 S1 2.3505(5) 2_666 ?
Cr1 S1 2.3505(5) . ?
Cr1 C7 2.5015(15) . ?
Cr1 C7 2.5015(15) 2_666 ?
S1 C1 1.7548(16) . ?
C1 C6 1.398(2) . ?
C1 C2 1.412(2) . ?
C2 C3 1.393(2) . ?
C2 C22 1.501(2) . ?
C3 C4 1.389(2) . ?
C3 H3A 0.9500 . ?
C4 C5 1.386(2) . ?
C4 H4A 0.9500 . ?
C5 C6 1.398(2) . ?
C5 H5A 0.9500 . ?
C6 C7 1.510(2) . ?
C7 C12 1.427(2) . ?
C7 C8 1.426(2) . ?
C8 C9 1.395(2) . ?
C8 C13 1.523(2) . ?
C9 C10 1.391(2) . ?
C9 H9A 0.9500 . ?
C10 C11 1.392(2) . ?
C10 C16 1.519(2) . ?
C11 C12 1.393(2) . ?
C11 H11A 0.9500 . ?
C12 C19 1.520(2) . ?
C13 C14 1.533(2) . ?
C13 C15 1.534(2) . ?
C13 H13A 1.0000 . ?
C14 H14A 0.9800 . ?
C14 H14B 0.9800 . ?
C14 H14C 0.9800 . ?
C15 H15A 0.9800 . ?
C15 H15B 0.9800 . ?
C15 H15C 0.9800 . ?
C16 C18 1.529(2) . ?
C16 C17 1.531(2) . ?
C16 H16A 1.0000 . ?
C17 H17A 0.9800 . ?
C17 H17B 0.9800 . ?
C17 H17C 0.9800 . ?
C18 H18A 0.9800 . ?
C18 H18B 0.9800 . ?
C18 H18C 0.9800 . ?
C19 C20 1.533(2) . ?
C19 C21 1.538(2) . ?
C19 H19A 1.0000 . ?
C20 H20A 0.9800 . ?
C20 H20B 0.9800 . ?
C20 H20C 0.9800 . ?
C21 H21A 0.9800 . ?
C21 H21B 0.9800 . ?
C21 H21C 0.9800 . ?
C22 C27 1.404(2) . ?
C22 C23 1.407(2) . ?
C23 C24 1.393(2) . ?
C23 C28 1.523(2) . ?
C24 C25 1.394(2) . ?
C24 H24A 0.9500 . ?
C25 C26 1.389(2) . ?
C25 C31 1.523(2) . ?
C26 C27 1.402(2) . ?
C26 H26A 0.9500 . ?
C27 C34 1.519(2) . ?
C28 C30 1.525(2) . ?
C28 C29 1.530(2) . ?
C28 H28A 1.0000 . ?
C29 H29A 0.9800 . ?
C29 H29B 0.9800 . ?
C29 H29C 0.9800 . ?
C30 H30A 0.9800 . ?
C30 H30B 0.9800 . ?
C30 H30C 0.9800 . ?
C31 C33 1.529(3) . ?
C31 C32 1.533(2) . ?
C31 H31A 1.0000 . ?
C32 H32A 0.9800 . ?
C32 H32B 0.9800 . ?
C32 H32C 0.9800 . ?
C33 H33A 0.9800 . ?
C33 H33B 0.9800 . ?
C33 H33C 0.9800 . ?
C34 C36 1.532(2) . ?
C34 C35 1.534(2) . ?
C34 H34A 1.0000 . ?
C35 H35A 0.9800 . ?
C35 H35D 0.9800 . ?
C35 H35B 0.9800 . ?
C36 H36D 0.9800 . ?
C36 H36A 0.9800 . ?
C36 H36B 0.9800 . ?
